data_4073974
loop_
_publ_author_name
'Burns, Christopher T.'
'Jordan, Richard F.'

_publ_section_title
;
 Ethylene Polymerization by Sterically Crowded Palladium(II) Complexes
 that Contain Bis(heterocycle)methane Ligands
;
_journal_issue 27
_journal_name_full Organometallics
_journal_page_first 6737
_journal_paper_doi 10.1021/om700768j
_journal_volume 26
_journal_year 2007
_chemical_formula_sum 'C31 H33 Cl5 N2 Pd'
_chemical_formula_weight 717.24
_chemical_name_systematic
; 
 ? 
;
_space_group_IT_number 9
_symmetry_space_group_name_Hall 'C -2yc'
_symmetry_space_group_name_H-M 'C 1 c 1'
_atom_sites_solution_hydrogens geom
_atom_sites_solution_primary direct
_atom_sites_solution_secondary difmap
_audit_creation_method SHELXL-97
_cell_angle_alpha 90.00
_cell_angle_beta 98.870(4)
_cell_angle_gamma 90.00
_cell_formula_units_Z 4
_cell_length_a 19.916(5)
_cell_length_b 8.403(2)
_cell_length_c 19.238(5)
_cell_measurement_temperature 100(2)
_cell_volume 3181.1(14)
_computing_structure_refinement 'SHELXL-97 (Sheldrick, 1997)'
_computing_structure_solution 'SHELXS-97 (Sheldrick, 1990)'
_diffrn_ambient_temperature 100(2)
_diffrn_measured_fraction_theta_full 1.000
_diffrn_measured_fraction_theta_max 1.000
_diffrn_radiation_monochromator graphite
_diffrn_radiation_source 'fine-focus sealed tube'
_diffrn_radiation_type MoK\a
_diffrn_radiation_wavelength 0.71073
_diffrn_reflns_av_R_equivalents 0.0228
_diffrn_reflns_av_sigmaI/netI 0.0329
_diffrn_reflns_limit_h_max 23
_diffrn_reflns_limit_h_min -23
_diffrn_reflns_limit_k_max 10
_diffrn_reflns_limit_k_min -10
_diffrn_reflns_limit_l_max 22
_diffrn_reflns_limit_l_min -22
_diffrn_reflns_number 14900
_diffrn_reflns_theta_full 25.02
_diffrn_reflns_theta_max 25.02
_diffrn_reflns_theta_min 2.07
_exptl_absorpt_coefficient_mu 1.027
_exptl_absorpt_correction_T_max 0.8612
_exptl_absorpt_correction_T_min 0.8612
_exptl_absorpt_correction_type multi-scan
_exptl_absorpt_process_details
;
absorption corrections were made based on correspondance of
equivalent intensities usingprogram SADABS (G. Sheldrick, Bruker 
Analytical X-ray Systems, Madison, WI)
;
_exptl_crystal_density_diffrn 1.498
_exptl_crystal_density_method 'not measured'
_exptl_crystal_F_000 1456
_exptl_crystal_size_max 0.15
_exptl_crystal_size_mid 0.15
_exptl_crystal_size_min 0.15
_refine_diff_density_max 0.471
_refine_diff_density_min -0.396
_refine_diff_density_rms 0.060
_refine_ls_abs_structure_details 'Flack H D (1983), Acta Cryst. A39, 876-881'
_refine_ls_abs_structure_Flack -0.006(16)
_refine_ls_extinction_method none
_refine_ls_goodness_of_fit_ref 1.027
_refine_ls_hydrogen_treatment constr
_refine_ls_matrix_type full
_refine_ls_number_parameters 358
_refine_ls_number_reflns 5603
_refine_ls_number_restraints 2
_refine_ls_restrained_S_all 1.027
_refine_ls_R_factor_all 0.0236
_refine_ls_R_factor_gt 0.0233
_refine_ls_shift/su_max 0.000
_refine_ls_shift/su_mean 0.000
_refine_ls_structure_factor_coef Fsqd
_refine_ls_weighting_details 'calc w=1/[\s^2^(Fo^2^)+(0.0285P)^2^+0.0000P] where P=(Fo^2^+2Fc^2^)/3'
_refine_ls_weighting_scheme calc
_refine_ls_wR_factor_gt 0.0527
_refine_ls_wR_factor_ref 0.0528
_reflns_number_gt 5540
_reflns_number_total 5603
_reflns_threshold_expression >2sigma(I)
_cod_data_source_file om700768j-file003.cif
_cod_data_source_block chris07s
_cod_original_cell_volume 3181.0(13)
_cod_original_sg_symbol_H-M Cc
_cod_database_code 4073974

loop_
_symmetry_equiv_pos_as_xyz
'x, y, z'
'x, -y, z+1/2'
'x+1/2, y+1/2, z'
'x+1/2, -y+1/2, z+1/2'

loop_
_atom_site_label
_atom_site_type_symbol
_atom_site_fract_x
_atom_site_fract_y
_atom_site_fract_z
_atom_site_U_iso_or_equiv
_atom_site_adp_type
_atom_site_occupancy
_atom_site_symmetry_multiplicity
_atom_site_calc_flag
_atom_site_refinement_flags
C1 C 0.22270(14) 0.5280(3) 0.09256(14) 0.0149(6) Uani 1 1 d .
H1 H 0.2056 0.4245 0.0995 0.018 Uiso 1 1 calc R
C2 C 0.18674(15) 0.6585(3) 0.11088(15) 0.0187(7) Uani 1 1 d .
C3 C 0.12409(16) 0.6365(4) 0.14461(17) 0.0242(7) Uani 1 1 d .
H3A H 0.1318 0.6815 0.1922 0.036 Uiso 1 1 calc R
H3B H 0.1139 0.5227 0.1472 0.036 Uiso 1 1 calc R
H3C H 0.0857 0.6909 0.1164 0.036 Uiso 1 1 calc R
C4 C 0.21216(16) 0.8073(3) 0.09907(16) 0.0196(7) Uani 1 1 d .
H4 H 0.1885 0.9001 0.1098 0.024 Uiso 1 1 calc R
C5 C 0.27224(15) 0.8210(3) 0.07149(16) 0.0188(7) Uani 1 1 d .
H5 H 0.2901 0.9232 0.0638 0.023 Uiso 1 1 calc R
C6 C 0.30611(15) 0.6861(4) 0.05518(16) 0.0144(7) Uani 1 1 d .
C7 C 0.32638(14) 0.3985(3) -0.11710(14) 0.0151(6) Uani 1 1 d .
H7 H 0.3103 0.2920 -0.1199 0.018 Uiso 1 1 calc R
C8 C 0.33587(13) 0.4735(3) -0.17851(15) 0.0166(6) Uani 1 1 d .
C9 C 0.31608(16) 0.3914(4) -0.24739(16) 0.0217(7) Uani 1 1 d .
H9A H 0.3264 0.4603 -0.2855 0.033 Uiso 1 1 calc R
H9B H 0.2673 0.3681 -0.2543 0.033 Uiso 1 1 calc R
H9C H 0.3416 0.2917 -0.2476 0.033 Uiso 1 1 calc R
C10 C 0.36164(16) 0.6274(4) -0.17251(17) 0.0187(7) Uani 1 1 d .
H10 H 0.3711 0.6824 -0.2131 0.022 Uiso 1 1 calc R
C11 C 0.37359(14) 0.7008(3) -0.10713(15) 0.0172(6) Uani 1 1 d .
H11 H 0.3903 0.8068 -0.1030 0.021 Uiso 1 1 calc R
C12 C 0.36107(13) 0.6189(3) -0.04799(15) 0.0136(6) Uani 1 1 d .
C13 C 0.37101(15) 0.6975(4) 0.02372(15) 0.0141(7) Uani 1 1 d .
H13 H 0.3786 0.8133 0.0156 0.017 Uiso 1 1 calc R
C14 C 0.43661(14) 0.6353(3) 0.07147(15) 0.0156(6) Uani 1 1 d .
H14 H 0.4322 0.5175 0.0762 0.019 Uiso 1 1 calc R
C15 C 0.49822(15) 0.6677(3) 0.03466(15) 0.0164(6) Uani 1 1 d .
C16 C 0.51991(15) 0.8243(3) 0.02875(15) 0.0187(6) Uani 1 1 d .
H16 H 0.4974 0.9069 0.0498 0.022 Uiso 1 1 calc R
C17 C 0.57253(15) 0.8633(4) -0.00633(15) 0.0224(7) Uani 1 1 d .
H17 H 0.5853 0.9717 -0.0095 0.027 Uiso 1 1 calc R
C18 C 0.60739(15) 0.7469(4) -0.03723(16) 0.0251(7) Uani 1 1 d .
C19 C 0.66415(18) 0.7883(5) -0.07722(19) 0.0377(9) Uani 1 1 d .
H19A H 0.6471 0.7877 -0.1278 0.057 Uiso 1 1 calc R
H19B H 0.7007 0.7098 -0.0668 0.057 Uiso 1 1 calc R
H19C H 0.6817 0.8943 -0.0632 0.057 Uiso 1 1 calc R
C20 C 0.58630(15) 0.5900(4) -0.03095(16) 0.0253(7) Uani 1 1 d .
H20 H 0.6099 0.5081 -0.0512 0.030 Uiso 1 1 calc R
C21 C 0.53255(15) 0.5475(4) 0.00343(15) 0.0210(7) Uani 1 1 d .
C22 C 0.51215(17) 0.3756(4) 0.00255(18) 0.0266(8) Uani 1 1 d .
H22A H 0.4726 0.3588 -0.0338 0.040 Uiso 1 1 calc R
H22B H 0.5006 0.3462 0.0486 0.040 Uiso 1 1 calc R
H22C H 0.5500 0.3095 -0.0077 0.040 Uiso 1 1 calc R
C23 C 0.44656(14) 0.7068(3) 0.14498(15) 0.0148(6) Uani 1 1 d .
C24 C 0.43179(14) 0.8657(3) 0.15617(15) 0.0172(6) Uani 1 1 d .
H24 H 0.4112 0.9281 0.1175 0.021 Uiso 1 1 calc R
C25 C 0.44620(14) 0.9354(4) 0.22175(15) 0.0192(6) Uani 1 1 d .
H25 H 0.4354 1.0443 0.2274 0.023 Uiso 1 1 calc R
C26 C 0.47633(15) 0.8484(4) 0.27966(16) 0.0212(7) Uani 1 1 d .
C27 C 0.49409(16) 0.9228(4) 0.35087(16) 0.0273(7) Uani 1 1 d .
H27A H 0.4985 1.0382 0.3457 0.041 Uiso 1 1 calc R
H27B H 0.5372 0.8789 0.3745 0.041 Uiso 1 1 calc R
H27C H 0.4581 0.9001 0.3790 0.041 Uiso 1 1 calc R
C28 C 0.48864(18) 0.6866(4) 0.26873(18) 0.0184(7) Uani 1 1 d .
H28 H 0.5072 0.6232 0.3079 0.022 Uiso 1 1 calc R
C29 C 0.47489(14) 0.6160(4) 0.20348(16) 0.0180(6) Uani 1 1 d .
C30 C 0.49255(16) 0.4415(4) 0.19653(17) 0.0234(7) Uani 1 1 d .
H30A H 0.5102 0.3982 0.2431 0.035 Uiso 1 1 calc R
H30B H 0.5272 0.4311 0.1657 0.035 Uiso 1 1 calc R
H30C H 0.4517 0.3826 0.1763 0.035 Uiso 1 1 calc R
C31 C 0.1997(2) 0.1934(4) 0.2532(2) 0.0358(9) Uani 1 1 d .
H31 H 0.2419 0.2376 0.2383 0.043 Uiso 1 1 calc R
Cl1 Cl 0.31569(4) 0.21719(8) 0.13782(4) 0.01750(15) Uani 1 1 d .
Cl2 Cl 0.37150(4) 0.12054(8) -0.00783(4) 0.02060(17) Uani 1 1 d .
Cl3 Cl 0.17512(6) 0.32247(16) 0.31597(8) 0.0654(4) Uani 1 1 d .
Cl4 Cl 0.13709(4) 0.18437(11) 0.17837(5) 0.0373(2) Uani 1 1 d .
Cl5 Cl 0.21863(12) 0.00651(17) 0.28754(8) 0.1218(7) Uani 1 1 d .
N1 N 0.28051(11) 0.5413(3) 0.06552(11) 0.0129(5) Uani 1 1 d .
N2 N 0.33857(11) 0.4675(3) -0.05362(12) 0.0141(5) Uani 1 1 d .
Pd1 Pd 0.325968(9) 0.34441(2) 0.034620(9) 0.01255(6) Uani 1 1 d .

loop_
_atom_site_aniso_label
_atom_site_aniso_U_11
_atom_site_aniso_U_22
_atom_site_aniso_U_33
_atom_site_aniso_U_23
_atom_site_aniso_U_13
_atom_site_aniso_U_12
C1 0.0170(15) 0.0146(15) 0.0126(14) 0.0013(12) 0.0006(11) 0.0004(12)
C2 0.0185(16) 0.0217(16) 0.0146(15) -0.0006(12) -0.0019(12) 0.0054(12)
C3 0.0220(17) 0.0245(18) 0.0278(18) -0.0016(14) 0.0090(14) 0.0046(13)
C4 0.0213(16) 0.0160(16) 0.0216(17) -0.0020(12) 0.0039(13) 0.0057(12)
C5 0.0227(16) 0.0114(15) 0.0209(16) 0.0006(12) -0.0008(13) 0.0010(12)
C6 0.0157(16) 0.0123(15) 0.0126(15) -0.0013(11) -0.0053(12) -0.0005(12)
C7 0.0166(14) 0.0130(14) 0.0154(15) -0.0020(12) 0.0017(12) 0.0010(11)
C8 0.0110(14) 0.0217(16) 0.0168(16) -0.0006(12) 0.0013(11) 0.0045(12)
C9 0.0197(17) 0.0312(19) 0.0133(16) -0.0028(14) -0.0001(13) 0.0005(15)
C10 0.0157(16) 0.0274(18) 0.0126(16) 0.0050(13) 0.0010(13) -0.0029(14)
C11 0.0146(15) 0.0159(15) 0.0206(16) 0.0008(12) 0.0012(12) -0.0013(12)
C12 0.0108(14) 0.0113(14) 0.0188(16) -0.0008(12) 0.0023(11) 0.0002(11)
C13 0.0161(16) 0.0131(15) 0.0129(16) -0.0002(12) 0.0020(12) 0.0006(13)
C14 0.0167(15) 0.0128(15) 0.0173(15) 0.0008(12) 0.0029(12) 0.0000(11)
C15 0.0160(15) 0.0213(16) 0.0103(14) -0.0004(12) -0.0032(11) 0.0003(12)
C16 0.0175(15) 0.0223(16) 0.0155(15) 0.0017(12) -0.0001(12) -0.0021(12)
C17 0.0241(17) 0.0259(17) 0.0151(16) 0.0027(13) -0.0037(13) -0.0050(13)
C18 0.0155(15) 0.041(2) 0.0177(16) 0.0002(14) -0.0017(12) -0.0043(14)
C19 0.0275(19) 0.057(3) 0.029(2) -0.0030(18) 0.0074(16) -0.0107(18)
C20 0.0186(16) 0.0365(19) 0.0206(16) -0.0049(15) 0.0024(13) 0.0051(14)
C21 0.0185(15) 0.0249(17) 0.0180(16) -0.0003(13) -0.0018(12) 0.0027(13)
C22 0.0246(18) 0.0239(18) 0.0324(19) -0.0073(14) 0.0074(15) 0.0035(14)
C23 0.0131(14) 0.0161(15) 0.0157(15) -0.0013(12) 0.0043(12) -0.0022(12)
C24 0.0173(15) 0.0184(16) 0.0159(15) 0.0035(12) 0.0025(12) -0.0007(12)
C25 0.0201(16) 0.0139(15) 0.0232(17) -0.0040(13) 0.0016(12) -0.0018(12)
C26 0.0184(16) 0.0298(18) 0.0163(16) -0.0015(13) 0.0052(13) -0.0018(13)
C27 0.0280(18) 0.038(2) 0.0168(16) -0.0029(15) 0.0051(13) -0.0037(15)
C28 0.0225(18) 0.0198(17) 0.0112(16) 0.0112(13) -0.0030(13) 0.0075(14)
C29 0.0138(15) 0.0192(16) 0.0210(16) -0.0009(13) 0.0029(12) 0.0015(12)
C30 0.0251(17) 0.0198(17) 0.0231(17) 0.0024(13) -0.0032(13) 0.0023(13)
C31 0.040(2) 0.033(2) 0.039(2) 0.0062(17) 0.0189(18) 0.0037(17)
Cl1 0.0236(4) 0.0142(4) 0.0160(3) 0.0027(3) 0.0075(3) 0.0015(3)
Cl2 0.0318(4) 0.0109(3) 0.0217(4) 0.0004(3) 0.0125(3) 0.0031(3)
Cl3 0.0421(7) 0.0855(9) 0.0744(10) -0.0434(7) 0.0272(7) -0.0154(6)
Cl4 0.0273(5) 0.0335(5) 0.0533(6) -0.0053(4) 0.0134(4) -0.0042(4)
Cl5 0.238(2) 0.0515(9) 0.0637(9) 0.0218(7) -0.0166(11) 0.0329(11)
N1 0.0148(12) 0.0133(12) 0.0099(12) -0.0003(10) -0.0003(9) 0.0023(10)
N2 0.0160(12) 0.0131(12) 0.0136(12) 0.0026(10) 0.0037(10) 0.0022(10)
Pd1 0.01667(10) 0.00914(9) 0.01242(10) 0.00007(10) 0.00405(7) 0.00028(10)

loop_
_atom_type_symbol
_atom_type_description
_atom_type_scat_dispersion_real
_atom_type_scat_dispersion_imag
_atom_type_scat_source
C C 0.0033 0.0016 'International Tables Vol C Tables 4.2.6.8 and 6.1.1.4'
H H 0.0000 0.0000 'International Tables Vol C Tables 4.2.6.8 and 6.1.1.4'
N N 0.0061 0.0033 'International Tables Vol C Tables 4.2.6.8 and 6.1.1.4'
Cl Cl 0.1484 0.1585 'International Tables Vol C Tables 4.2.6.8 and 6.1.1.4'
Pd Pd -0.9988 1.0072 'International Tables Vol C Tables 4.2.6.8 and 6.1.1.4'

loop_
_geom_angle_atom_site_label_1
_geom_angle_atom_site_label_2
_geom_angle_atom_site_label_3
_geom_angle
N1 C1 C2 122.8(3)
C4 C2 C1 117.3(3)
C4 C2 C3 122.2(3)
C1 C2 C3 120.5(3)
C2 C4 C5 119.9(3)
C6 C5 C4 120.0(3)
N1 C6 C5 120.0(3)
N1 C6 C13 118.9(3)
C5 C6 C13 121.1(3)
N2 C7 C8 123.7(3)
C7 C8 C10 116.9(3)
C7 C8 C9 119.9(3)
C10 C8 C9 123.2(3)
C11 C10 C8 119.9(3)
C12 C11 C10 119.7(3)
N2 C12 C11 120.2(3)
N2 C12 C13 118.7(3)
C11 C12 C13 121.1(3)
C6 C13 C12 109.7(3)
C6 C13 C14 115.5(2)
C12 C13 C14 111.6(2)
C23 C14 C15 111.2(2)
C23 C14 C13 113.0(2)
C15 C14 C13 108.9(2)
C16 C15 C21 117.8(3)
C16 C15 C14 119.0(3)
C21 C15 C14 123.2(3)
C17 C16 C15 122.4(3)
C16 C17 C18 120.9(3)
C17 C18 C20 116.9(3)
C17 C18 C19 121.5(3)
C20 C18 C19 121.5(3)
C21 C20 C18 123.3(3)
C20 C21 C15 118.7(3)
C20 C21 C22 118.0(3)
C15 C21 C22 123.2(3)
C24 C23 C29 117.8(3)
C24 C23 C14 121.5(2)
C29 C23 C14 120.6(2)
C25 C24 C23 122.0(3)
C24 C25 C26 120.8(3)
C25 C26 C28 117.0(3)
C25 C26 C27 121.7(3)
C28 C26 C27 121.3(3)
C29 C28 C26 122.6(3)
C28 C29 C23 119.7(3)
C28 C29 C30 118.7(3)
C23 C29 C30 121.6(3)
Cl5 C31 Cl3 111.6(2)
Cl5 C31 Cl4 111.2(2)
Cl3 C31 Cl4 110.8(2)
C1 N1 C6 120.1(2)
C1 N1 Pd1 119.82(19)
C6 N1 Pd1 120.0(2)
C7 N2 C12 119.5(2)
C7 N2 Pd1 120.80(19)
C12 N2 Pd1 119.66(18)
N1 Pd1 N2 87.01(9)
N1 Pd1 Cl1 91.33(7)
N2 Pd1 Cl1 176.57(7)
N1 Pd1 Cl2 175.71(7)
N2 Pd1 Cl2 90.77(7)
Cl1 Pd1 Cl2 91.08(3)

loop_
_geom_bond_atom_site_label_1
_geom_bond_atom_site_label_2
_geom_bond_distance
C1 N1 1.339(3)
C1 C2 1.385(4)
C2 C4 1.381(4)
C2 C3 1.504(4)
C4 C5 1.386(4)
C5 C6 1.380(4)
C6 N1 1.346(4)
C6 C13 1.512(4)
C7 N2 1.340(3)
C7 C8 1.377(4)
C8 C10 1.390(4)
C8 C9 1.492(4)
C10 C11 1.388(4)
C11 C12 1.385(4)
C12 N2 1.348(3)
C12 C13 1.515(4)
C13 C14 1.566(4)
C14 C23 1.521(4)
C14 C15 1.533(4)
C15 C16 1.395(4)
C15 C21 1.405(4)
C16 C17 1.371(4)
C17 C18 1.385(5)
C18 C20 1.395(5)
C18 C19 1.503(5)
C20 C21 1.389(4)
C21 C22 1.500(4)
C23 C24 1.391(4)
C23 C29 1.404(4)
C24 C25 1.380(4)
C25 C26 1.389(4)
C26 C28 1.403(4)
C26 C27 1.498(4)
C28 C29 1.377(5)
C29 C30 1.519(4)
C31 Cl5 1.723(4)
C31 Cl3 1.748(4)
C31 Cl4 1.754(4)
Cl1 Pd1 2.2918(8)
Cl2 Pd1 2.2927(8)
N1 Pd1 2.019(2)
N2 Pd1 2.036(2)

loop_
_geom_torsion_atom_site_label_1
_geom_torsion_atom_site_label_2
_geom_torsion_atom_site_label_3
_geom_torsion_atom_site_label_4
_geom_torsion
N1 C1 C2 C4 1.1(4)
N1 C1 C2 C3 -176.7(3)
C1 C2 C4 C5 -1.5(4)
C3 C2 C4 C5 176.3(3)
C2 C4 C5 C6 0.7(4)
C4 C5 C6 N1 0.5(5)
C4 C5 C6 C13 178.8(3)
N2 C7 C8 C10 2.1(4)
N2 C7 C8 C9 -175.5(3)
C7 C8 C10 C11 -2.9(4)
C9 C8 C10 C11 174.6(3)
C8 C10 C11 C12 1.3(4)
C10 C11 C12 N2 1.2(4)
C10 C11 C12 C13 -177.7(3)
N1 C6 C13 C12 59.2(3)
C5 C6 C13 C12 -119.1(3)
N1 C6 C13 C14 -68.0(4)
C5 C6 C13 C14 113.7(3)
N2 C12 C13 C6 -54.1(3)
C11 C12 C13 C6 124.7(3)
N2 C12 C13 C14 75.2(3)
C11 C12 C13 C14 -105.9(3)
C6 C13 C14 C23 -51.4(4)
C12 C13 C14 C23 -177.6(2)
C6 C13 C14 C15 -175.4(3)
C12 C13 C14 C15 58.3(3)
C23 C14 C15 C16 -54.9(3)
C13 C14 C15 C16 70.3(3)
C23 C14 C15 C21 128.1(3)
C13 C14 C15 C21 -106.8(3)
C21 C15 C16 C17 0.3(4)
C14 C15 C16 C17 -176.9(3)
C15 C16 C17 C18 -0.7(5)
C16 C17 C18 C20 0.1(4)
C16 C17 C18 C19 178.6(3)
C17 C18 C20 C21 0.8(4)
C19 C18 C20 C21 -177.7(3)
C18 C20 C21 C15 -1.2(4)
C18 C20 C21 C22 176.2(3)
C16 C15 C21 C20 0.6(4)
C14 C15 C21 C20 177.6(3)
C16 C15 C21 C22 -176.7(3)
C14 C15 C21 C22 0.4(4)
C15 C14 C23 C24 84.0(3)
C13 C14 C23 C24 -38.9(4)
C15 C14 C23 C29 -92.2(3)
C13 C14 C23 C29 144.9(3)
C29 C23 C24 C25 2.1(4)
C14 C23 C24 C25 -174.2(3)
C23 C24 C25 C26 0.0(4)
C24 C25 C26 C28 -2.5(5)
C24 C25 C26 C27 178.3(3)
C25 C26 C28 C29 3.0(5)
C27 C26 C28 C29 -177.9(3)
C26 C28 C29 C23 -0.9(5)
C26 C28 C29 C30 177.6(3)
C24 C23 C29 C28 -1.7(4)
C14 C23 C29 C28 174.7(3)
C24 C23 C29 C30 179.8(3)
C14 C23 C29 C30 -3.8(4)
C2 C1 N1 C6 0.1(4)
C2 C1 N1 Pd1 -176.0(2)
C5 C6 N1 C1 -0.9(4)
C13 C6 N1 C1 -179.2(2)
C5 C6 N1 Pd1 175.2(2)
C13 C6 N1 Pd1 -3.1(3)
C8 C7 N2 C12 0.4(4)
C8 C7 N2 Pd1 -178.0(2)
C11 C12 N2 C7 -2.1(4)
C13 C12 N2 C7 176.8(2)
C11 C12 N2 Pd1 176.3(2)
C13 C12 N2 Pd1 -4.8(3)
C1 N1 Pd1 N2 135.3(2)
C6 N1 Pd1 N2 -40.8(2)
C1 N1 Pd1 Cl1 -47.67(19)
C6 N1 Pd1 Cl1 136.2(2)
C7 N2 Pd1 N1 -136.6(2)
C12 N2 Pd1 N1 45.1(2)
C12 N2 Pd1 Cl1 -16.0(13)
C7 N2 Pd1 Cl2 39.7(2)
